data_7052331
loop_
_publ_author_name
'Dechambenoit, Pierre'
'Ferlay, Sylvie'
'Hosseini, Mir Wais'
'Planeix, Jean-Marc'
'Kyritsakas, Nathalie'

_publ_section_title
;
 Molecular tectonics: control of packing of hybrid 1-D and 2-D H-bonded
 molecular networks formed between bisamidinium dication and
 cyanometallate anions
;
_journal_issue 10
_journal_name_full 'New Journal of Chemistry'
_journal_page_first 1403
_journal_paper_doi 10.1039/b606265m
_journal_volume 30
_journal_year 2006
_chemical_formula_moiety '3(C26 H44 N4), 2(C6 Co N6)'
_chemical_formula_sum 'C90 H132 Co2 N24'
_chemical_formula_weight 1668.06
_chemical_name_systematic
;
?
;
_space_group_IT_number 147
_symmetry_cell_setting trigonal
_symmetry_space_group_name_Hall '-P 3'
_symmetry_space_group_name_H-M 'P -3'
_atom_sites_solution_hydrogens geom
_atom_sites_solution_primary direct
_atom_sites_solution_secondary difmap
_audit_creation_method SHELXL-97
_cell_angle_alpha 90.00
_cell_angle_beta 90.00
_cell_angle_gamma 120.00
_cell_formula_units_Z 1
_cell_length_a 17.8434(6)
_cell_length_b 17.8434(6)
_cell_length_c 8.6540(6)
_cell_measurement_reflns_used 1738
_cell_measurement_temperature 173(2)
_cell_measurement_theta_max 25.71
_cell_measurement_theta_min 3.28
_cell_volume 2386.2(2)
_computing_cell_refinement 'Bruker SMART'
_computing_data_collection 'Bruker SMART'
_computing_data_reduction 'Bruker SAINT'
_computing_molecular_graphics 'Bruker SHELXTL'
_computing_publication_material 'Bruker SHELXTL'
_computing_structure_refinement 'SHELXL-97 (Sheldrick, 1997)'
_computing_structure_solution 'SHELXS-97 (Sheldrick, 1990)'
_diffrn_ambient_temperature 173(2)
_diffrn_measured_fraction_theta_full 0.999
_diffrn_measured_fraction_theta_max 0.999
_diffrn_measurement_device_type 'CCD area detector'
_diffrn_measurement_method 'phi and omega scans'
_diffrn_radiation_monochromator graphite
_diffrn_radiation_source 'fine-focus sealed tube'
_diffrn_radiation_type MoK\a
_diffrn_radiation_wavelength 0.71073
_diffrn_reflns_av_R_equivalents 0.0715
_diffrn_reflns_av_sigmaI/netI 0.0885
_diffrn_reflns_limit_h_max 11
_diffrn_reflns_limit_h_min -25
_diffrn_reflns_limit_k_max 25
_diffrn_reflns_limit_k_min -15
_diffrn_reflns_limit_l_max 12
_diffrn_reflns_limit_l_min -10
_diffrn_reflns_number 15160
_diffrn_reflns_theta_full 30.05
_diffrn_reflns_theta_max 30.05
_diffrn_reflns_theta_min 2.28
_exptl_absorpt_coefficient_mu 0.403
_exptl_absorpt_correction_T_max 0.9801
_exptl_absorpt_correction_T_min 0.9608
_exptl_absorpt_correction_type multi-scan
_exptl_absorpt_process_details sadabs
_exptl_crystal_colour colorless
_exptl_crystal_density_diffrn 1.161
_exptl_crystal_density_meas ?
_exptl_crystal_density_method 'not measured'
_exptl_crystal_description prism
_exptl_crystal_F_000 894
_exptl_crystal_size_max 0.10
_exptl_crystal_size_mid 0.10
_exptl_crystal_size_min 0.05
_refine_diff_density_max 0.913
_refine_diff_density_min -0.537
_refine_diff_density_rms 0.077
_refine_ls_extinction_method none
_refine_ls_goodness_of_fit_ref 1.019
_refine_ls_hydrogen_treatment constr
_refine_ls_matrix_type full
_refine_ls_number_parameters 177
_refine_ls_number_reflns 4646
_refine_ls_number_restraints 0
_refine_ls_restrained_S_all 1.019
_refine_ls_R_factor_all 0.1050
_refine_ls_R_factor_gt 0.0566
_refine_ls_shift/su_max 0.000
_refine_ls_shift/su_mean 0.000
_refine_ls_structure_factor_coef Fsqd
_refine_ls_weighting_details 'calc w=1/[\s^2^(Fo^2^)+(0.0724P)^2^+0.0000P] where P=(Fo^2^+2Fc^2^)/3'
_refine_ls_weighting_scheme calc
_refine_ls_wR_factor_gt 0.1313
_refine_ls_wR_factor_ref 0.1479
_reflns_number_gt 2932
_reflns_number_total 4646
_reflns_threshold_expression >2sigma(I)
_cod_data_source_file b606265m.txt
_cod_data_source_block e470a
_cod_depositor_comments
;
The following automatic conversions were performed:
'_symmetry_cell_setting' value 'Trigonal' changed to 'trigonal' according
to '/home/saulius/struct/CIF-dictionaries/cif_core.dic' dictionary named
'cif_core.dic' version 2.4.1 from 2010-06-29.

Automatic conversion script
Id: cif_fix_enum 1527 2010-12-29 10:47:43Z saulius 

The following automatic conversions were performed:

'_exptl_crystal_density_meas' value 'none' was changed to '?' - the
value is perceived as not measured.

Automatic conversion script
Id: cif_fix_values 3008 2015-01-20 13:52:24Z robertas 
;
_cod_original_sg_symbol_H-M P-3
_cod_database_code 7052331

loop_
_symmetry_equiv_pos_as_xyz
'x, y, z'
'-y, x-y, z'
'-x+y, -x, z'
'-x, -y, -z'
'y, -x+y, -z'
'x-y, x, -z'

loop_
_atom_site_label
_atom_site_type_symbol
_atom_site_fract_x
_atom_site_fract_y
_atom_site_fract_z
_atom_site_U_iso_or_equiv
_atom_site_adp_type
_atom_site_occupancy
_atom_site_symmetry_multiplicity
_atom_site_calc_flag
_atom_site_refinement_flags
_atom_site_disorder_assembly
_atom_site_disorder_group
C1 C 0.60373(13) 0.05996(13) 0.2736(3) 0.0223(4) Uani 1 1 d . . .
N1 N 0.67151(12) 0.13816(11) 0.2689(2) 0.0237(4) Uani 1 1 d . . .
H1 H 0.6816 0.1690 0.1842 0.028 Uiso 1 1 calc R . .
C2 C 0.73081(14) 0.17582(13) 0.3997(2) 0.0244(5) Uani 1 1 d . . .
H2A H 0.7115 0.2082 0.4661 0.029 Uiso 1 1 calc R . .
H2B H 0.7896 0.2170 0.3611 0.029 Uiso 1 1 calc R . .
C3 C 0.73361(14) 0.10499(14) 0.4946(3) 0.0229(5) Uani 1 1 d . . .
C4 C 0.63943(14) 0.03783(14) 0.5347(3) 0.0236(5) Uani 1 1 d . . .
H4A H 0.6377 -0.0129 0.5848 0.028 Uiso 1 1 calc R . .
H4B H 0.6161 0.0634 0.6086 0.028 Uiso 1 1 calc R . .
C5 C 0.78353(16) 0.14770(15) 0.6438(3) 0.0299(5) Uani 1 1 d . . .
H5A H 0.8411 0.1964 0.6148 0.036 Uiso 1 1 calc R . .
H5B H 0.7524 0.1725 0.6991 0.036 Uiso 1 1 calc R . .
C6 C 0.7967(2) 0.0896(2) 0.7548(4) 0.0603(9) Uani 1 1 d . . .
H6A H 0.7396 0.0397 0.7824 0.072 Uiso 1 1 calc R . .
H6B H 0.8305 0.0668 0.7025 0.072 Uiso 1 1 calc R . .
C7 C 0.8430(2) 0.1357(2) 0.9007(3) 0.0636(10) Uani 1 1 d . . .
H7A H 0.8988 0.1864 0.8741 0.095 Uiso 1 1 calc R . .
H7B H 0.8528 0.0964 0.9655 0.095 Uiso 1 1 calc R . .
H7C H 0.8076 0.1544 0.9574 0.095 Uiso 1 1 calc R . .
C8 C 0.77295(14) 0.05928(15) 0.4023(3) 0.0277(5) Uani 1 1 d . . .
H8A H 0.7717 0.0135 0.4688 0.033 Uiso 1 1 calc R . .
H8B H 0.7346 0.0301 0.3130 0.033 Uiso 1 1 calc R . .
C9 C 0.86419(17) 0.11397(18) 0.3418(4) 0.0456(7) Uani 1 1 d . . .
H9A H 0.9017 0.1518 0.4258 0.055 Uiso 1 1 calc R . .
H9B H 0.8643 0.1515 0.2575 0.055 Uiso 1 1 calc R . .
C10 C 0.90117(19) 0.0587(2) 0.2812(4) 0.0530(8) Uani 1 1 d . . .
H10A H 0.9060 0.0251 0.3664 0.080 Uiso 1 1 calc R . .
H10B H 0.9586 0.0963 0.2367 0.080 Uiso 1 1 calc R . .
H10C H 0.8627 0.0191 0.2016 0.080 Uiso 1 1 calc R . .
N2 N 0.58572(11) 0.00989(11) 0.3958(2) 0.0249(4) Uani 1 1 d . . .
H2 H 0.5398 -0.0422 0.3937 0.030 Uiso 1 1 calc R . .
C11 C 0.54903(13) 0.02824(13) 0.1337(2) 0.0225(5) Uani 1 1 d . . .
C12 C 0.52477(14) -0.05383(13) 0.0744(3) 0.0245(5) Uani 1 1 d . . .
H12 H 0.5414 -0.0903 0.1258 0.029 Uiso 1 1 calc R . .
C13 C 0.47613(14) -0.08120(14) -0.0604(3) 0.0254(5) Uani 1 1 d . . .
H13 H 0.4601 -0.1364 -0.1025 0.030 Uiso 1 1 calc R . .
Co1 Co 0.3333 0.6667 0.22239(6) 0.01800(15) Uani 1 3 d S . .
C14 C 0.40115(13) 0.76782(13) 0.3440(2) 0.0200(4) Uani 1 1 d . . .
N3 N 0.44527(12) 0.83046(12) 0.4104(2) 0.0271(4) Uani 1 1 d . . .
C15 C 0.29738(13) 0.72729(13) 0.0907(3) 0.0218(4) Uani 1 1 d . . .
N4 N 0.27472(13) 0.76102(13) 0.0046(2) 0.0317(5) Uani 1 1 d . . .

loop_
_atom_site_aniso_label
_atom_site_aniso_U_11
_atom_site_aniso_U_22
_atom_site_aniso_U_33
_atom_site_aniso_U_23
_atom_site_aniso_U_13
_atom_site_aniso_U_12
C1 0.0209(10) 0.0190(10) 0.0263(12) -0.0004(9) -0.0015(9) 0.0095(8)
N1 0.0253(9) 0.0169(8) 0.0226(10) 0.0017(7) -0.0057(7) 0.0057(7)
C2 0.0232(11) 0.0187(10) 0.0262(12) -0.0019(9) -0.0062(9) 0.0065(9)
C3 0.0231(11) 0.0223(10) 0.0238(11) -0.0020(9) -0.0031(9) 0.0117(9)
C4 0.0260(11) 0.0210(10) 0.0225(11) 0.0023(9) -0.0026(9) 0.0108(9)
C5 0.0325(12) 0.0322(13) 0.0280(13) -0.0072(10) -0.0107(10) 0.0184(11)
C6 0.090(3) 0.061(2) 0.0447(18) -0.0108(16) -0.0325(18) 0.049(2)
C7 0.092(3) 0.096(3) 0.0372(17) -0.0172(17) -0.0251(17) 0.073(2)
C8 0.0287(12) 0.0252(11) 0.0304(13) -0.0023(10) -0.0042(10) 0.0144(10)
C9 0.0307(14) 0.0411(15) 0.0591(19) -0.0185(14) 0.0011(13) 0.0135(12)
C10 0.0396(16) 0.0613(19) 0.063(2) -0.0107(16) 0.0060(14) 0.0286(15)
N2 0.0213(9) 0.0184(9) 0.0278(10) 0.0021(8) -0.0025(8) 0.0045(7)
C11 0.0194(10) 0.0184(10) 0.0249(11) 0.0010(9) -0.0022(9) 0.0058(8)
C12 0.0242(11) 0.0195(10) 0.0273(12) 0.0004(9) -0.0056(9) 0.0092(9)
C13 0.0249(11) 0.0185(10) 0.0307(12) -0.0018(9) -0.0038(10) 0.0093(9)
Co1 0.01569(17) 0.01569(17) 0.0226(3) 0.000 0.000 0.00785(8)
C14 0.0169(9) 0.0183(10) 0.0248(11) 0.0039(8) 0.0034(8) 0.0086(8)
N3 0.0248(10) 0.0204(9) 0.0339(11) -0.0008(8) -0.0004(8) 0.0096(8)
C15 0.0177(10) 0.0193(10) 0.0265(11) 0.0008(9) 0.0026(9) 0.0079(8)
N4 0.0309(11) 0.0301(11) 0.0350(12) 0.0085(9) 0.0031(9) 0.0160(9)

loop_
_atom_type_symbol
_atom_type_description
_atom_type_scat_dispersion_real
_atom_type_scat_dispersion_imag
_atom_type_scat_source
C C 0.0033 0.0016 'International Tables Vol C Tables 4.2.6.8 and 6.1.1.4'
H H 0.0000 0.0000 'International Tables Vol C Tables 4.2.6.8 and 6.1.1.4'
N N 0.0061 0.0033 'International Tables Vol C Tables 4.2.6.8 and 6.1.1.4'
Co Co 0.3494 0.9721 'International Tables Vol C Tables 4.2.6.8 and 6.1.1.4'

loop_
_geom_angle_atom_site_label_1
_geom_angle_atom_site_label_2
_geom_angle_atom_site_label_3
_geom_angle
_geom_angle_site_symmetry_1
_geom_angle_site_symmetry_3
_geom_angle_publ_flag
N1 C1 N2 121.9(2) . . ?
N1 C1 C11 117.55(19) . . ?
N2 C1 C11 120.49(18) . . ?
C1 N1 C2 122.31(18) . . ?
C1 N1 H1 118.8 . . ?
C2 N1 H1 118.8 . . ?
N1 C2 C3 110.55(16) . . ?
N1 C2 H2A 109.5 . . ?
C3 C2 H2A 109.5 . . ?
N1 C2 H2B 109.5 . . ?
C3 C2 H2B 109.5 . . ?
H2A C2 H2B 108.1 . . ?
C2 C3 C5 106.97(17) . . ?
C2 C3 C4 106.88(17) . . ?
C5 C3 C4 109.50(18) . . ?
C2 C3 C8 111.77(18) . . ?
C5 C3 C8 113.21(18) . . ?
C4 C3 C8 108.31(17) . . ?
N2 C4 C3 110.81(17) . . ?
N2 C4 H4A 109.5 . . ?
C3 C4 H4A 109.5 . . ?
N2 C4 H4B 109.5 . . ?
C3 C4 H4B 109.5 . . ?
H4A C4 H4B 108.1 . . ?
C6 C5 C3 116.3(2) . . ?
C6 C5 H5A 108.2 . . ?
C3 C5 H5A 108.2 . . ?
C6 C5 H5B 108.2 . . ?
C3 C5 H5B 108.2 . . ?
H5A C5 H5B 107.4 . . ?
C7 C6 C5 112.8(3) . . ?
C7 C6 H6A 109.0 . . ?
C5 C6 H6A 109.0 . . ?
C7 C6 H6B 109.0 . . ?
C5 C6 H6B 109.0 . . ?
H6A C6 H6B 107.8 . . ?
C6 C7 H7A 109.5 . . ?
C6 C7 H7B 109.5 . . ?
H7A C7 H7B 109.5 . . ?
C6 C7 H7C 109.5 . . ?
H7A C7 H7C 109.5 . . ?
H7B C7 H7C 109.5 . . ?
C9 C8 C3 117.82(19) . . ?
C9 C8 H8A 107.9 . . ?
C3 C8 H8A 107.9 . . ?
C9 C8 H8B 107.9 . . ?
C3 C8 H8B 107.9 . . ?
H8A C8 H8B 107.2 . . ?
C8 C9 C10 112.0(2) . . ?
C8 C9 H9A 109.2 . . ?
C10 C9 H9A 109.2 . . ?
C8 C9 H9B 109.2 . . ?
C10 C9 H9B 109.2 . . ?
H9A C9 H9B 107.9 . . ?
C9 C10 H10A 109.5 . . ?
C9 C10 H10B 109.5 . . ?
H10A C10 H10B 109.5 . . ?
C9 C10 H10C 109.5 . . ?
H10A C10 H10C 109.5 . . ?
H10B C10 H10C 109.5 . . ?
C1 N2 C4 122.24(17) . . ?
C1 N2 H2 118.9 . . ?
C4 N2 H2 118.9 . . ?
C13 C11 C12 120.6(2) 4_655 . ?
C13 C11 C1 119.39(19) 4_655 . ?
C12 C11 C1 120.01(19) . . ?
C13 C12 C11 119.2(2) . . ?
C13 C12 H12 120.4 . . ?
C11 C12 H12 120.4 . . ?
C11 C13 C12 120.2(2) 4_655 . ?
C11 C13 H13 119.9 4_655 . ?
C12 C13 H13 119.9 . . ?
C15 Co1 C15 87.41(10) 3_565 . ?
C15 Co1 C15 87.41(10) 3_565 2_665 ?
C15 Co1 C15 87.41(10) . 2_665 ?
C15 Co1 C14 88.42(9) 3_565 . ?
C15 Co1 C14 91.58(9) . . ?
C15 Co1 C14 175.74(9) 2_665 . ?
C15 Co1 C14 91.58(9) 3_565 3_565 ?
C15 Co1 C14 175.74(9) . 3_565 ?
C15 Co1 C14 88.41(9) 2_665 3_565 ?
C14 Co1 C14 92.53(9) . 3_565 ?
C15 Co1 C14 175.74(9) 3_565 2_665 ?
C15 Co1 C14 88.41(9) . 2_665 ?
C15 Co1 C14 91.58(9) 2_665 2_665 ?
C14 Co1 C14 92.53(9) . 2_665 ?
C14 Co1 C14 92.53(9) 3_565 2_665 ?
N3 C14 Co1 176.11(19) . . ?
N4 C15 Co1 176.4(2) . . ?

loop_
_geom_bond_atom_site_label_1
_geom_bond_atom_site_label_2
_geom_bond_distance
_geom_bond_site_symmetry_2
_geom_bond_publ_flag
C1 N1 1.313(3) . ?
C1 N2 1.316(3) . ?
C1 C11 1.479(3) . ?
N1 C2 1.463(3) . ?
N1 H1 0.8800 . ?
C2 C3 1.529(3) . ?
C2 H2A 0.9900 . ?
C2 H2B 0.9900 . ?
C3 C5 1.536(3) . ?
C3 C4 1.538(3) . ?
C3 C8 1.539(3) . ?
C4 N2 1.461(3) . ?
C4 H4A 0.9900 . ?
C4 H4B 0.9900 . ?
C5 C6 1.516(4) . ?
C5 H5A 0.9900 . ?
C5 H5B 0.9900 . ?
C6 C7 1.509(4) . ?
C6 H6A 0.9900 . ?
C6 H6B 0.9900 . ?
C7 H7A 0.9800 . ?
C7 H7B 0.9800 . ?
C7 H7C 0.9800 . ?
C8 C9 1.513(3) . ?
C8 H8A 0.9900 . ?
C8 H8B 0.9900 . ?
C9 C10 1.529(4) . ?
C9 H9A 0.9900 . ?
C9 H9B 0.9900 . ?
C10 H10A 0.9800 . ?
C10 H10B 0.9800 . ?
C10 H10C 0.9800 . ?
N2 H2 0.8800 . ?
C11 C13 1.386(3) 4_655 ?
C11 C12 1.401(3) . ?
C12 C13 1.389(3) . ?
C12 H12 0.9500 . ?
C13 C11 1.386(3) 4_655 ?
C13 H13 0.9500 . ?
Co1 C15 1.891(2) 3_565 ?
Co1 C15 1.891(2) . ?
Co1 C15 1.891(2) 2_665 ?
Co1 C14 1.909(2) . ?
Co1 C14 1.909(2) 3_565 ?
Co1 C14 1.909(2) 2_665 ?
C14 N3 1.149(3) . ?
C15 N4 1.151(3) . ?
